data_2209545
loop_
_publ_author_name
'Yong Ling'
'Hao Xu'
'Zhi-Hong Zou'
'Cheng Yao'

_publ_section_title
;
 2-(2-Chloroacetyl)-6,7-dimethoxy-1,2,3,4-tetrahydroisoquinoline
;
_journal_coeditor_code HK2054
_journal_issue 7
_journal_name_full 'Acta Crystallographica Section E'
_journal_page_first o2775
_journal_page_last o2777
_journal_paper_doi 10.1107/S1600536806021374
_journal_volume 62
_journal_year 2006
_chemical_formula_iupac 'C13 H16 Cl N O3'
_chemical_formula_moiety 'C13 H16 Cl N O3'
_chemical_formula_sum 'C13 H16 Cl N O3'
_chemical_formula_weight 269.72
_chemical_melting_point 386(2)
_chemical_name_systematic
;
2-(2-Chloroacetyl)-6,7-dimethoxy-1,2,3,4-tetrahydroisoquinoline
;
_space_group_IT_number 14
_symmetry_cell_setting monoclinic
_symmetry_space_group_name_Hall '-P 2yab'
_symmetry_space_group_name_H-M 'P 1 21/a 1'
_atom_sites_solution_hydrogens geom
_atom_sites_solution_primary direct
_atom_sites_solution_secondary difmap
_audit_creation_method SHELXL97
_cell_angle_alpha 90.00
_cell_angle_beta 117.22(3)
_cell_angle_gamma 90.00
_cell_formula_units_Z 4
_cell_length_a 8.6561(9)
_cell_length_b 17.7944(18)
_cell_length_c 9.3090(11)
_cell_measurement_reflns_used 25
_cell_measurement_temperature 296(2)
_cell_measurement_theta_max 12
_cell_measurement_theta_min 10
_cell_volume 1275.1(4)
_computing_cell_refinement 'CAD-4 Software'
_computing_data_collection 'CAD-4 Software (Enraf--Nonius, 1989)'
_computing_data_reduction 'XCAD4 (Harms & Wocadlo, 1995)'
_computing_molecular_graphics 'SHELXTL (Bruker, 2000)'
_computing_publication_material SHELXTL
_computing_structure_refinement 'SHELXL97 (Sheldrick, 1997)'
_computing_structure_solution 'SHELXS97 (Sheldrick, 1997)'
_diffrn_ambient_temperature 296(2)
_diffrn_measured_fraction_theta_full 0.998
_diffrn_measured_fraction_theta_max 0.998
_diffrn_measurement_device_type 'Enraf--Nonius CAD4'
_diffrn_measurement_method \w/2\q
_diffrn_radiation_monochromator graphite
_diffrn_radiation_source 'fine-focus sealed tube'
_diffrn_radiation_type MoK\a
_diffrn_radiation_wavelength 0.71073
_diffrn_reflns_av_R_equivalents 0.0228
_diffrn_reflns_av_sigmaI/netI 0.0589
_diffrn_reflns_limit_h_max 10
_diffrn_reflns_limit_h_min 0
_diffrn_reflns_limit_k_max 21
_diffrn_reflns_limit_k_min 0
_diffrn_reflns_limit_l_max 10
_diffrn_reflns_limit_l_min -11
_diffrn_reflns_number 2662
_diffrn_reflns_theta_full 25.96
_diffrn_reflns_theta_max 25.96
_diffrn_reflns_theta_min 2.29
_diffrn_standards_decay_% 1
_diffrn_standards_interval_count 200
_diffrn_standards_number 3
_exptl_absorpt_coefficient_mu 0.299
_exptl_absorpt_correction_T_max 0.9707
_exptl_absorpt_correction_T_min 0.9155
_exptl_absorpt_correction_type psi-scan
_exptl_absorpt_process_details '(North <i>et al.</i>,  1968)'
_exptl_crystal_colour colourless
_exptl_crystal_density_diffrn 1.405
_exptl_crystal_density_method 'not measured'
_exptl_crystal_description block
_exptl_crystal_F_000 568
_exptl_crystal_size_max 0.30
_exptl_crystal_size_mid 0.20
_exptl_crystal_size_min 0.10
_refine_diff_density_max 0.276
_refine_diff_density_min -0.242
_refine_ls_extinction_method none
_refine_ls_goodness_of_fit_ref 1.026
_refine_ls_hydrogen_treatment constr
_refine_ls_matrix_type full
_refine_ls_number_parameters 163
_refine_ls_number_reflns 2496
_refine_ls_number_restraints 0
_refine_ls_restrained_S_all 1.026
_refine_ls_R_factor_all 0.1011
_refine_ls_R_factor_gt 0.0532
_refine_ls_shift/su_max 0.000
_refine_ls_shift/su_mean 0.000
_refine_ls_structure_factor_coef Fsqd
_refine_ls_weighting_details 'calc w = 1/[\s^2^(Fo^2^)+(0.06P)^2^+0.34P] where P=(Fo^2^+2Fc^2^)/3'
_refine_ls_weighting_scheme calc
_refine_ls_wR_factor_gt 0.1163
_refine_ls_wR_factor_ref 0.1406
_reflns_number_gt 1541
_reflns_number_total 2496
_reflns_threshold_expression I>2\s(I)
_cod_data_source_file hk2054.cif
_cod_data_source_block I
_cod_original_sg_symbol_H-M 'P 21/a '
_cod_database_code 2209545
_cod_database_fobs_code 2209545

loop_
_symmetry_equiv_pos_as_xyz
'x, y, z'
'-x+1/2, y+1/2, -z'
'-x, -y, -z'
'x-1/2, -y-1/2, z'

loop_
_atom_site_type_symbol
_atom_site_label
_atom_site_fract_x
_atom_site_fract_y
_atom_site_fract_z
_atom_site_U_iso_or_equiv
_atom_site_adp_type
_atom_site_calc_flag
_atom_site_refinement_flags
_atom_site_occupancy
Cl Cl 0.54986(12) 0.24874(5) 0.97799(11) 0.0576(3) Uani d . 1
O O1 0.7888(3) -0.11335(12) 0.2320(2) 0.0490(6) Uani d . 1
O O2 0.9652(3) -0.16799(11) 0.5174(2) 0.0468(6) Uani d . 1
O O3 0.7147(3) 0.10690(12) 0.9781(3) 0.0511(6) Uani d . 1
N N 0.7135(3) 0.11279(13) 0.7368(3) 0.0397(6) Uani d . 1
C C1 0.7051(5) -0.08097(19) 0.0730(4) 0.0542(9) Uani d . 1
H H1A 0.7181 -0.1140 -0.0022 0.081 Uiso calc R 1
H H1B 0.7574 -0.0333 0.0736 0.081 Uiso calc R 1
H H1C 0.5838 -0.0740 0.0414 0.081 Uiso calc R 1
C C2 1.0760(5) -0.19690(19) 0.6745(4) 0.0568(9) Uani d . 1
H H2A 1.1282 -0.2429 0.6646 0.085 Uiso calc R 1
H H2B 1.0089 -0.2063 0.7311 0.085 Uiso calc R 1
H H2C 1.1652 -0.1609 0.7336 0.085 Uiso calc R 1
C C3 0.8807(4) -0.10201(16) 0.5103(3) 0.0363(7) Uani d . 1
C C4 0.7829(4) -0.07232(16) 0.3542(3) 0.0382(7) Uani d . 1
C C5 0.6928(4) -0.00669(17) 0.3350(4) 0.0400(7) Uani d . 1
H H5A 0.6270 0.0124 0.2316 0.048 Uiso calc R 1
C C6 0.6977(4) 0.03213(16) 0.4674(4) 0.0372(7) Uani d . 1
C C7 0.6028(4) 0.10528(17) 0.4455(4) 0.0440(8) Uani d . 1
H H7A 0.4851 0.0957 0.4279 0.053 Uiso calc R 1
H H7B 0.5967 0.1313 0.3516 0.053 Uiso calc R 1
C C8 0.6964(4) 0.15373(17) 0.5941(4) 0.0448(8) Uani d . 1
H H8A 0.8107 0.1669 0.6066 0.054 Uiso calc R 1
H H8B 0.6318 0.1998 0.5822 0.054 Uiso calc R 1
C C9 0.8067(5) 0.04138(18) 0.7699(4) 0.0495(8) Uani d . 1
H H9A 0.7601 0.0079 0.8227 0.059 Uiso calc R 1
H H9B 0.9281 0.0502 0.8440 0.059 Uiso calc R 1
C C10 0.7948(4) 0.00340(16) 0.6203(3) 0.0350(7) Uani d . 1
C C11 0.8869(4) -0.06378(16) 0.6414(4) 0.0380(7) Uani d . 1
H H11A 0.9528 -0.0828 0.7449 0.046 Uiso calc R 1
C C12 0.6767(4) 0.14073(17) 0.8524(4) 0.0385(7) Uani d . 1
C C13 0.5785(4) 0.21449(17) 0.8127(4) 0.0447(8) Uani d . 1
H H13A 0.4657 0.2075 0.7203 0.054 Uiso calc R 1
H H13B 0.6418 0.2514 0.7837 0.054 Uiso calc R 1

loop_
_atom_site_aniso_label
_atom_site_aniso_U_11
_atom_site_aniso_U_22
_atom_site_aniso_U_33
_atom_site_aniso_U_12
_atom_site_aniso_U_13
_atom_site_aniso_U_23
Cl 0.0685(6) 0.0535(5) 0.0576(5) 0.0147(5) 0.0347(5) -0.0034(5)
O1 0.0686(15) 0.0410(12) 0.0319(12) 0.0095(11) 0.0183(11) 0.0008(10)
O2 0.0585(14) 0.0384(12) 0.0376(12) 0.0142(11) 0.0169(11) 0.0031(10)
O3 0.0702(16) 0.0464(13) 0.0396(13) 0.0116(12) 0.0275(12) 0.0050(11)
N 0.0486(15) 0.0325(13) 0.0407(15) 0.0053(11) 0.0227(13) 0.0032(11)
C1 0.080(3) 0.049(2) 0.0350(18) 0.0073(18) 0.0270(18) 0.0010(16)
C2 0.068(2) 0.0443(19) 0.046(2) 0.0189(18) 0.0155(18) 0.0055(16)
C3 0.0355(16) 0.0318(16) 0.0387(17) 0.0011(13) 0.0144(14) -0.0001(13)
C4 0.0449(18) 0.0349(16) 0.0336(16) -0.0041(14) 0.0170(14) -0.0030(13)
C5 0.0440(18) 0.0389(17) 0.0311(16) 0.0012(14) 0.0119(14) 0.0015(13)
C6 0.0366(17) 0.0353(16) 0.0402(17) 0.0002(13) 0.0180(14) 0.0039(14)
C7 0.0475(19) 0.0406(17) 0.0388(17) 0.0060(15) 0.0153(15) 0.0064(14)
C8 0.058(2) 0.0350(16) 0.0491(19) 0.0009(15) 0.0309(17) 0.0046(15)
C9 0.058(2) 0.0468(19) 0.0413(18) 0.0154(17) 0.0202(17) 0.0028(16)
C10 0.0371(17) 0.0343(16) 0.0360(16) -0.0026(13) 0.0189(14) -0.0013(13)
C11 0.0426(18) 0.0375(16) 0.0308(15) 0.0029(14) 0.0141(14) 0.0021(13)
C12 0.0415(17) 0.0353(16) 0.0391(17) -0.0039(13) 0.0189(14) -0.0024(14)
C13 0.051(2) 0.0413(18) 0.0460(18) 0.0052(15) 0.0255(16) -0.0003(15)

loop_
_atom_type_symbol
_atom_type_description
_atom_type_scat_dispersion_real
_atom_type_scat_dispersion_imag
_atom_type_scat_source
C C 0.0033 0.0016 'International Tables Vol C Tables 4.2.6.8 and 6.1.1.4'
H H 0.0000 0.0000 'International Tables Vol C Tables 4.2.6.8 and 6.1.1.4'
N N 0.0061 0.0033 'International Tables Vol C Tables 4.2.6.8 and 6.1.1.4'
O O 0.0106 0.0060 'International Tables Vol C Tables 4.2.6.8 and 6.1.1.4'
Cl Cl 0.1484 0.1585 'International Tables Vol C Tables 4.2.6.8 and 6.1.1.4'

loop_
_geom_angle_atom_site_label_1
_geom_angle_atom_site_label_2
_geom_angle_atom_site_label_3
_geom_angle
_geom_angle_publ_flag
C4 O1 C1 116.6(2) yes
C3 O2 C2 116.9(2) yes
C12 N C9 117.5(2) yes
C12 N C8 125.3(3) yes
C9 N C8 116.2(2) yes
O1 C1 H1A 109.5 ?
O1 C1 H1B 109.5 ?
H1A C1 H1B 109.5 ?
O1 C1 H1C 109.5 ?
H1A C1 H1C 109.5 ?
H1B C1 H1C 109.5 ?
O2 C2 H2A 109.5 ?
O2 C2 H2B 109.5 ?
H2A C2 H2B 109.5 ?
O2 C2 H2C 109.5 ?
H2A C2 H2C 109.5 ?
H2B C2 H2C 109.5 ?
O2 C3 C11 125.3(3) yes
O2 C3 C4 115.3(3) yes
C11 C3 C4 119.4(3) ?
O1 C4 C5 125.5(3) yes
O1 C4 C3 115.0(3) yes
C5 C4 C3 119.5(3) ?
C4 C5 C6 121.4(3) ?
C4 C5 H5A 119.3 ?
C6 C5 H5A 119.3 ?
C10 C6 C5 119.1(3) ?
C10 C6 C7 119.9(3) ?
C5 C6 C7 121.0(3) ?
C6 C7 C8 109.8(2) ?
C6 C7 H7A 109.7 ?
C8 C7 H7A 109.7 ?
C6 C7 H7B 109.7 ?
C8 C7 H7B 109.7 ?
H7A C7 H7B 108.2 ?
N C8 C7 109.6(2) yes
N C8 H8A 109.7 ?
C7 C8 H8A 109.7 ?
N C8 H8B 109.7 ?
C7 C8 H8B 109.7 ?
H8A C8 H8B 108.2 ?
N C9 C10 113.4(2) yes
N C9 H9A 108.9 ?
C10 C9 H9A 108.9 ?
N C9 H9B 108.9 ?
C10 C9 H9B 108.9 ?
H9A C9 H9B 107.7 ?
C6 C10 C11 120.0(3) ?
C6 C10 C9 122.6(3) ?
C11 C10 C9 117.3(3) ?
C3 C11 C10 120.6(3) ?
C3 C11 H11A 119.7 ?
C10 C11 H11A 119.7 ?
O3 C12 N 121.6(3) yes
O3 C12 C13 122.5(3) yes
N C12 C13 115.9(3) yes
C12 C13 Cl 111.8(2) yes
C12 C13 H13A 109.3 ?
Cl C13 H13A 109.3 ?
C12 C13 H13B 109.3 ?
Cl C13 H13B 109.3 ?
H13A C13 H13B 107.9 ?

loop_
_geom_bond_atom_site_label_1
_geom_bond_atom_site_label_2
_geom_bond_distance
_geom_bond_publ_flag
Cl C13 1.774(3) yes
O1 C4 1.372(3) yes
O1 C1 1.438(3) yes
O2 C3 1.369(3) yes
O2 C2 1.428(4) yes
O3 C12 1.220(3) yes
N C12 1.349(4) yes
N C9 1.460(4) yes
N C8 1.463(4) yes
C1 H1A 0.9600 ?
C1 H1B 0.9600 ?
C1 H1C 0.9600 ?
C2 H2A 0.9600 ?
C2 H2B 0.9600 ?
C2 H2C 0.9600 ?
C3 C11 1.377(4) ?
C3 C4 1.408(4) ?
C4 C5 1.370(4) ?
C5 C6 1.397(4) ?
C5 H5A 0.9300 ?
C6 C10 1.379(4) ?
C6 C7 1.502(4) ?
C7 C8 1.512(4) ?
C7 H7A 0.9700 ?
C7 H7B 0.9700 ?
C8 H8A 0.9700 ?
C8 H8B 0.9700 ?
C9 C10 1.508(4) ?
C9 H9A 0.9700 ?
C9 H9B 0.9700 ?
C10 C11 1.400(4) ?
C11 H11A 0.9300 ?
C12 C13 1.515(4) ?
C13 H13A 0.9700 ?
C13 H13B 0.9700 ?

loop_
_geom_hbond_atom_site_label_D
_geom_hbond_atom_site_label_H
_geom_hbond_atom_site_label_A
_geom_hbond_site_symmetry_A
_geom_hbond_distance_DH
_geom_hbond_distance_HA
_geom_hbond_distance_DA
_geom_hbond_angle_DHA
_geom_hbond_publ_flag
C1 H1C O3 3_656 0.9600 2.5700 3.473(5) 156.00 yes
C2 H2C O3 3_757 0.9600 2.5800 3.308(4) 133.00 yes
C8 H8B O2 2_656 0.9700 2.5300 3.431(4) 155.00 yes
C13 H13B O1 2_656 0.9700 2.5000 3.364(4) 148.00 yes

loop_
_geom_torsion_atom_site_label_1
_geom_torsion_atom_site_label_2
_geom_torsion_atom_site_label_3
_geom_torsion_atom_site_label_4
_geom_torsion
_geom_torsion_publ_flag
C2 O2 C3 C11 -3.7(4) ?
C2 O2 C3 C4 175.5(3) ?
C1 O1 C4 C5 5.5(4) ?
C1 O1 C4 C3 -173.9(3) ?
O2 C3 C4 O1 -1.0(4) ?
C11 C3 C4 O1 178.2(3) ?
O2 C3 C4 C5 179.5(3) ?
C11 C3 C4 C5 -1.2(4) ?
O1 C4 C5 C6 -178.5(3) ?
C3 C4 C5 C6 0.9(4) ?
C4 C5 C6 C10 -0.3(4) ?
C4 C5 C6 C7 178.1(3) ?
C10 C6 C7 C8 27.9(4) yes
C5 C6 C7 C8 -150.5(3) ?
C12 N C8 C7 -132.7(3) ?
C9 N C8 C7 58.7(3) yes
C6 C7 C8 N -56.4(3) yes
C12 N C9 C10 162.5(3) ?
C8 N C9 C10 -28.0(4) yes
C5 C6 C10 C11 0.0(4) ?
C7 C6 C10 C11 -178.4(3) ?
C5 C6 C10 C9 -179.7(3) ?
C7 C6 C10 C9 1.9(4) yes
N C9 C10 C6 -3.1(4) yes
N C9 C10 C11 177.2(3) ?
O2 C3 C11 C10 -179.9(3) ?
C4 C3 C11 C10 1.0(4) ?
C6 C10 C11 C3 -0.4(4) ?
C9 C10 C11 C3 179.3(3) ?
C9 N C12 O3 -2.1(4) ?
C8 N C12 O3 -170.5(3) ?
C9 N C12 C13 -179.4(3) ?
C8 N C12 C13 12.2(4) ?
O3 C12 C13 Cl 6.5(4) ?
N C12 C13 Cl -176.2(2) ?

loop_
_cod_related_entry_id
_cod_related_entry_database
_cod_related_entry_code
1 ChemSpider 4079221
